data_2100097
loop_
_publ_author_name
'Richard E. Marsh'

_publ_section_title
;
 Space group <i>P</i>1: an update
;
_journal_issue 3
_journal_name_full 'Acta Crystallographica Section B'
_journal_page_first 359
_journal_page_last 359
_journal_paper_doi 10.1107/S0108768105009651
_journal_volume 61
_journal_year 2005
_chemical_formula_moiety 'C30 H26 N4 O4 Cu'
_chemical_formula_sum 'C30 H26 Cu N4 O4'
_space_group_crystal_system triclinic
_space_group_IT_number 2
_space_group_name_Hall '-P 1'
_space_group_name_H-M_alt 'P -1'
_symmetry_space_group_name_H-M 'P -1'
_audit_creation_method CRYM
_cell_angle_alpha 75.96
_cell_angle_beta 76.40
_cell_angle_gamma 89.52
_cell_formula_units_Z 1
_cell_length_a 7.0930
_cell_length_b 8.6620
_cell_length_c 11.3350
_cell_volume 655.794
_cod_data_source_file bk0148.cif
_cod_data_source_block AJIRAM
_cod_depositor_comments
;
  Added moiety chemical formula and Z value from Marsh (2005) paper.
  The summary chemical formula is calculated from moiety formula using
  AdHocParser
  (svn://www.crystallography.net/cod-tools/trunk/Formulae/AdHocParser.yp,
  revision 1441.)

  Andrius Merkys
  2013-11-11
;
_cod_original_sg_symbol_H-M P-1
_cod_original_formula_sum 'not given'
_cod_database_code 2100097

loop_
_space_group_symop_id
_space_group_symop_operation_xyz
1 x,y,z
2 -x,-y,-z

loop_
_atom_site_label
_atom_site_fract_x
_atom_site_fract_y
_atom_site_fract_z
_atom_site_type_symbol
Co1 0.50000 0.00000 1.00000 Co
O1 0.33470 -0.17280 0.98875 O
O2 0.71035 -0.03045 0.86320 O
C11 0.24570 -0.40800 0.93895 C
H9 0.12970 -0.39835 0.99990 H
H10 0.30155 -0.50750 0.96675 H
H11 0.21440 -0.40410 0.86055 H
C12 0.38975 -0.27255 0.92275 C
C13 0.56945 -0.26495 0.83815 C
H12 0.59315 -0.34480 0.79600 H
C14 0.71620 -0.14590 0.81100 C
C15 0.90105 -0.15275 0.71590 C
C16 0.90460 -0.20885 0.60960 C
H13 0.79110 -0.24750 0.59735 H
C17 1.08010 -0.20675 0.52200 C
H14 1.08285 -0.24315 0.45185 H
C18 1.25060 -0.15115 0.54010 C
H15 1.36605 -0.15300 0.48350 H
C19 1.24675 -0.09230 0.64300 C
H16 1.35875 -0.04935 0.65235 H
C20 1.07390 -0.09560 0.73130 C
H17 1.07360 -0.05845 0.80130 H
N1 0.35630 0.19760 0.85345 N
N3 0.53480 0.46990 0.54585 N
C1 0.16405 0.20700 0.86980 C
H1 0.08425 0.14820 0.94430 H
C2 0.07845 0.30045 0.78085 C
H2 -0.05595 0.30285 0.79565 H
C3 0.19465 0.39000 0.67025 C
H3 0.14130 0.45205 0.60860 H
C4 0.39475 0.38305 0.65395 C
C5 0.46810 0.28545 0.74695 C
H4 0.60205 0.28095 0.73470 H
